data_2207868
loop_
_publ_author_name
'\"Ozdemir, Gonca'
'I\,s\?ik, \,Samil'
'Albayrak, \,Ci\(gdem'
'A\(gar, Erbil'

_publ_section_title
;
 (<i>E</i>)-2-Acetyl-4-[(3-chlorophenyl)diazenyl]phenol
;
_journal_issue 1
_journal_name_full 'Acta Crystallographica Section E'
_journal_page_first o342
_journal_page_last o343
_journal_paper_doi 10.1107/S1600536805042157
_journal_volume 62
_journal_year 2006
_chemical_formula_moiety 'C14 H11 Cl N2 O2'
_chemical_formula_sum 'C14 H11 Cl N2 O2'
_chemical_formula_weight 274.70
_chemical_name_systematic
;
(E)-2-Acetyl-4-[(3-chlorophenyl)diazenyl]phenol
;
_space_group_IT_number 14
_symmetry_cell_setting monoclinic
_symmetry_space_group_name_Hall '-P 2yn'
_symmetry_space_group_name_H-M 'P 1 21/n 1'
_atom_sites_solution_hydrogens geom
_atom_sites_solution_primary direct
_atom_sites_solution_secondary difmap
_cell_angle_alpha 90.00
_cell_angle_beta 103.914(14)
_cell_angle_gamma 90.00
_cell_formula_units_Z 4
_cell_length_a 8.4663(15)
_cell_length_b 11.236(3)
_cell_length_c 13.955(3)
_cell_measurement_reflns_used 17972
_cell_measurement_temperature 293(2)
_cell_measurement_theta_max 27.94
_cell_measurement_theta_min 2.35
_cell_volume 1288.6(5)
_computing_cell_refinement X-AREA
_computing_data_collection 'X-AREA (Stoe & Cie, 2002)'
_computing_data_reduction 'X-RED32 (Stoe & Cie, 2002)'
_computing_molecular_graphics 'Ortep-3 for Windows (Farrugia, 1997)'
_computing_publication_material 'WinGX (Farrugia, 1999)'
_computing_structure_refinement 'SHELXL97 (Sheldrick, 1997)'
_computing_structure_solution 'SHELXS86 (Sheldrick, 1986)'
_diffrn_ambient_temperature 293(2)
_diffrn_detector_area_resol_mean 6.67
_diffrn_measured_fraction_theta_full 0.993
_diffrn_measured_fraction_theta_max 0.993
_diffrn_measurement_device_type 'STOE IPDS 2'
_diffrn_measurement_method '\w scan rotation'
_diffrn_radiation_monochromator graphite
_diffrn_radiation_source 'fine-focus sealed tube'
_diffrn_radiation_type MoK\a
_diffrn_radiation_wavelength 0.71073
_diffrn_reflns_av_R_equivalents 0.0585
_diffrn_reflns_av_sigmaI/netI 0.0332
_diffrn_reflns_limit_h_max 11
_diffrn_reflns_limit_h_min -10
_diffrn_reflns_limit_k_max 14
_diffrn_reflns_limit_k_min -14
_diffrn_reflns_limit_l_max 18
_diffrn_reflns_limit_l_min -18
_diffrn_reflns_number 21521
_diffrn_reflns_theta_full 27.96
_diffrn_reflns_theta_max 27.96
_diffrn_reflns_theta_min 2.36
_diffrn_standards_decay_% <2
_diffrn_standards_number 0
_exptl_absorpt_coefficient_mu 0.295
_exptl_absorpt_correction_T_max 0.9521
_exptl_absorpt_correction_T_min 0.8868
_exptl_absorpt_correction_type integration
_exptl_absorpt_process_details 'X-RED32 (Stoe & Cie, 2002)'
_exptl_crystal_colour red
_exptl_crystal_density_diffrn 1.416
_exptl_crystal_density_method 'not measured'
_exptl_crystal_description prism
_exptl_crystal_F_000 568
_exptl_crystal_size_max 0.40
_exptl_crystal_size_mid 0.35
_exptl_crystal_size_min 0.29
_refine_diff_density_max 0.373
_refine_diff_density_min -0.248
_refine_ls_extinction_method none
_refine_ls_goodness_of_fit_ref 0.970
_refine_ls_hydrogen_treatment constr
_refine_ls_matrix_type full
_refine_ls_number_parameters 172
_refine_ls_number_reflns 3078
_refine_ls_number_restraints 0
_refine_ls_restrained_S_all 0.970
_refine_ls_R_factor_all 0.0775
_refine_ls_R_factor_gt 0.0435
_refine_ls_shift/su_max 0.000
_refine_ls_shift/su_mean 0.000
_refine_ls_structure_factor_coef Fsqd
_refine_ls_weighting_details 'calc w=1/[\s^2^(Fo^2^)+(0.0783P)^2^] where P=(Fo^2^+2Fc^2^)/3'
_refine_ls_weighting_scheme calc
_refine_ls_wR_factor_gt 0.1207
_refine_ls_wR_factor_ref 0.1339
_reflns_number_gt 1780
_reflns_number_total 3078
_reflns_threshold_expression I>2\s(I)
_cod_data_source_file rz6153.cif
_cod_data_source_block I
_cod_original_sg_symbol_H-M P21/n
_cod_database_code 2207868
_cod_database_fobs_code 2207868

loop_
_symmetry_equiv_pos_as_xyz
'x, y, z'
'-x+1/2, y+1/2, -z+1/2'
'-x, -y, -z'
'x-1/2, -y-1/2, z-1/2'

loop_
_atom_site_label
_atom_site_fract_x
_atom_site_fract_y
_atom_site_fract_z
_atom_site_U_iso_or_equiv
_atom_site_adp_type
_atom_site_calc_flag
_atom_site_refinement_flags
_atom_site_occupancy
_atom_site_type_symbol
C7 0.2963(2) 0.00359(16) 0.56885(12) 0.0584(4) Uani d . 1 C
C13 0.4364(2) 0.10318(18) 0.83267(14) 0.0640(5) Uani d . 1 C
C8 0.3809(2) 0.01002(16) 0.66559(12) 0.0567(4) Uani d . 1 C
H6 0.4619 -0.0456 0.6899 0.068 Uiso calc R 1 H
C9 0.3482(2) 0.09806(15) 0.72838(12) 0.0551(4) Uani d . 1 C
C2 0.4266(2) -0.28096(17) 0.41272(14) 0.0643(5) Uani d . 1 C
H11 0.4829 -0.2780 0.4787 0.077 Uiso calc R 1 H
C3 0.4595(2) -0.36781(17) 0.35033(14) 0.0619(5) Uani d . 1 C
C12 0.1771(2) 0.08755(18) 0.53261(14) 0.0678(5) Uani d . 1 C
H14 0.1197 0.0837 0.4669 0.081 Uiso calc R 1 H
C6 0.2213(3) -0.20417(18) 0.27652(15) 0.0711(5) Uani d . 1 C
H15 0.1387 -0.1499 0.2515 0.085 Uiso calc R 1 H
C4 0.3776(3) -0.37212(17) 0.25323(14) 0.0687(5) Uani d . 1 C
H16 0.4029 -0.4304 0.2120 0.082 Uiso calc R 1 H
C11 0.1422(3) 0.17594(18) 0.59146(16) 0.0712(5) Uani d . 1 C
H17 0.0623 0.2319 0.5658 0.085 Uiso calc R 1 H
C5 0.2582(3) -0.29034(19) 0.21673(16) 0.0762(6) Uani d . 1 C
H18 0.2020 -0.2937 0.1508 0.091 Uiso calc R 1 H
C14 0.5640(3) 0.0137(2) 0.87383(16) 0.0830(6) Uani d . 1 C
H19A 0.6089 0.0300 0.9425 0.125 Uiso calc R 1 H
H19B 0.6486 0.0177 0.8389 0.125 Uiso calc R 1 H
H19C 0.5168 -0.0645 0.8667 0.125 Uiso calc R 1 H
C1 0.3053(2) -0.19717(16) 0.37325(15) 0.0634(5) Uani d . 1 C
C10 0.2274(2) 0.18180(16) 0.69064(14) 0.0630(5) Uani d . 1 C
N1 0.2614(2) -0.09958(15) 0.42815(12) 0.0691(4) Uani d . 1 N
N2 0.3424(2) -0.09615(14) 0.51426(11) 0.0647(4) Uani d . 1 N
O1 0.4041(2) 0.18066(14) 0.88686(10) 0.0838(5) Uani d . 1 O
O2 0.1871(2) 0.26841(14) 0.74578(12) 0.0866(5) Uani d . 1 O
H11A 0.2424 0.2627 0.8025 0.130 Uiso calc R 1 H
Cl1 0.60483(8) -0.47612(6) 0.39499(4) 0.0889(2) Uani d . 1 Cl

loop_
_atom_site_aniso_label
_atom_site_aniso_U_11
_atom_site_aniso_U_22
_atom_site_aniso_U_33
_atom_site_aniso_U_12
_atom_site_aniso_U_13
_atom_site_aniso_U_23
C7 0.0699(11) 0.0572(10) 0.0489(9) -0.0075(8) 0.0156(8) -0.0041(8)
C13 0.0667(12) 0.0728(12) 0.0522(9) -0.0129(9) 0.0135(9) -0.0081(9)
C8 0.0649(11) 0.0529(9) 0.0530(9) -0.0036(8) 0.0159(8) -0.0007(7)
C9 0.0594(10) 0.0554(10) 0.0504(9) -0.0058(8) 0.0131(8) -0.0026(7)
C2 0.0692(12) 0.0696(11) 0.0536(10) -0.0111(9) 0.0139(9) -0.0078(9)
C3 0.0684(11) 0.0595(10) 0.0585(10) -0.0051(8) 0.0169(9) -0.0058(8)
C12 0.0748(12) 0.0749(12) 0.0503(9) -0.0062(10) 0.0085(9) -0.0019(9)
C6 0.0801(14) 0.0660(12) 0.0620(11) -0.0011(10) 0.0070(10) 0.0016(9)
C4 0.0917(14) 0.0579(10) 0.0576(10) -0.0079(10) 0.0199(10) -0.0080(9)
C11 0.0710(12) 0.0704(12) 0.0665(12) 0.0076(10) 0.0058(10) 0.0019(10)
C5 0.0939(15) 0.0696(12) 0.0593(11) -0.0058(11) 0.0071(11) -0.0015(10)
C14 0.0852(15) 0.0985(16) 0.0590(11) 0.0070(12) 0.0048(10) 0.0014(11)
C1 0.0716(12) 0.0530(10) 0.0702(12) -0.0071(9) 0.0259(10) -0.0080(8)
C10 0.0668(12) 0.0604(11) 0.0625(11) -0.0003(9) 0.0168(9) -0.0090(9)
N1 0.0741(10) 0.0707(10) 0.0601(9) -0.0028(8) 0.0113(8) 0.0001(8)
N2 0.0722(10) 0.0713(10) 0.0493(8) -0.0081(8) 0.0123(7) -0.0021(7)
O1 0.0938(11) 0.0935(10) 0.0611(8) -0.0034(8) 0.0124(8) -0.0256(8)
O2 0.0938(10) 0.0792(9) 0.0823(10) 0.0191(8) 0.0123(8) -0.0234(8)
Cl1 0.0918(4) 0.0914(4) 0.0800(4) 0.0227(3) 0.0140(3) -0.0031(3)

loop_
_atom_type_symbol
_atom_type_description
_atom_type_scat_dispersion_real
_atom_type_scat_dispersion_imag
_atom_type_scat_source
C C 0.0033 0.0016 'International Tables Vol C Tables 4.2.6.8 and 6.1.1.4'
H H 0.0000 0.0000 'International Tables Vol C Tables 4.2.6.8 and 6.1.1.4'
N N 0.0061 0.0033 'International Tables Vol C Tables 4.2.6.8 and 6.1.1.4'
O O 0.0106 0.0060 'International Tables Vol C Tables 4.2.6.8 and 6.1.1.4'
Cl Cl 0.1484 0.1585 'International Tables Vol C Tables 4.2.6.8 and 6.1.1.4'

loop_
_geom_angle_atom_site_label_1
_geom_angle_atom_site_label_2
_geom_angle_atom_site_label_3
_geom_angle
C8 C7 C12 119.11(17)
C8 C7 N2 114.37(16)
C12 C7 N2 126.51(16)
O1 C13 C9 120.21(19)
O1 C13 C14 119.41(18)
C9 C13 C14 120.38(18)
C7 C8 C9 121.45(17)
C7 C8 H6 119.3
C9 C8 H6 119.3
C8 C9 C10 118.65(16)
C8 C9 C13 121.39(17)
C10 C9 C13 119.96(17)
C3 C2 C1 117.77(18)
C3 C2 H11 121.1
C1 C2 H11 121.1
C4 C3 C2 121.30(19)
C4 C3 Cl1 118.55(15)
C2 C3 Cl1 120.14(15)
C11 C12 C7 121.31(18)
C11 C12 H14 119.3
C7 C12 H14 119.3
C5 C6 C1 120.2(2)
C5 C6 H15 119.9
C1 C6 H15 119.9
C3 C4 C5 119.86(19)
C3 C4 H16 120.1
C5 C4 H16 120.1
C12 C11 C10 119.62(19)
C12 C11 H17 120.2
C10 C11 H17 120.2
C6 C5 C4 120.41(19)
C6 C5 H18 119.8
C4 C5 H18 119.8
C13 C14 H19A 109.5
C13 C14 H19B 109.5
H19A C14 H19B 109.5
C13 C14 H19C 109.5
H19A C14 H19C 109.5
H19B C14 H19C 109.5
C6 C1 C2 120.40(17)
C6 C1 N1 115.47(18)
C2 C1 N1 124.12(17)
O2 C10 C9 122.65(17)
O2 C10 C11 117.49(18)
C9 C10 C11 119.85(17)
N2 N1 C1 112.89(17)
N1 N2 C7 112.13(16)
C10 O2 H11A 109.5

loop_
_geom_bond_atom_site_label_1
_geom_bond_atom_site_label_2
_geom_bond_distance
_geom_bond_publ_flag
C7 C8 1.370(2) ?
C7 C12 1.385(3) ?
C7 N2 1.460(2) yes
C13 O1 1.226(2) yes
C13 C9 1.468(2) ?
C13 C14 1.486(3) ?
C8 C9 1.393(2) ?
C8 H6 0.9300 ?
C9 C10 1.396(3) ?
C2 C3 1.380(3) ?
C2 C1 1.404(3) ?
C2 H11 0.9300 ?
C3 C4 1.366(3) ?
C3 Cl1 1.736(2) yes
C12 C11 1.366(3) ?
C12 H14 0.9300 ?
C6 C5 1.363(3) ?
C6 C1 1.368(3) ?
C6 H15 0.9300 ?
C4 C5 1.370(3) ?
C4 H16 0.9300 ?
C11 C10 1.400(3) ?
C11 H17 0.9300 ?
C5 H18 0.9300 ?
C14 H19A 0.9600 ?
C14 H19B 0.9600 ?
C14 H19C 0.9600 ?
C1 N1 1.437(2) yes
C10 O2 1.335(2) yes
N1 N2 1.233(2) yes
O2 H11A 0.8200 ?

loop_
_geom_hbond_atom_site_label_D
_geom_hbond_atom_site_label_H
_geom_hbond_atom_site_label_A
_geom_hbond_distance_DH
_geom_hbond_distance_HA
_geom_hbond_distance_DA
_geom_hbond_angle_DHA
O2 H11A O1 0.82 1.83 2.547(2) 145.9

loop_
_geom_torsion_atom_site_label_1
_geom_torsion_atom_site_label_2
_geom_torsion_atom_site_label_3
_geom_torsion_atom_site_label_4
_geom_torsion
C12 C7 C8 C9 0.9(3)
N2 C7 C8 C9 -178.20(15)
C7 C8 C9 C10 -0.7(3)
C7 C8 C9 C13 178.56(16)
O1 C13 C9 C8 -179.07(17)
C14 C13 C9 C8 0.1(3)
O1 C13 C9 C10 0.2(3)
C14 C13 C9 C10 179.34(18)
C1 C2 C3 C4 0.3(3)
C1 C2 C3 Cl1 -178.58(14)
C8 C7 C12 C11 -0.3(3)
N2 C7 C12 C11 178.64(18)
C2 C3 C4 C5 -1.2(3)
Cl1 C3 C4 C5 177.70(16)
C7 C12 C11 C10 -0.4(3)
C1 C6 C5 C4 1.2(3)
C3 C4 C5 C6 0.5(3)
C5 C6 C1 C2 -2.1(3)
C5 C6 C1 N1 177.20(18)
C3 C2 C1 C6 1.3(3)
C3 C2 C1 N1 -177.90(17)
C8 C9 C10 O2 179.30(17)
C13 C9 C10 O2 0.0(3)
C8 C9 C10 C11 0.0(3)
C13 C9 C10 C11 -179.29(18)
C12 C11 C10 O2 -178.78(19)
C12 C11 C10 C9 0.6(3)
C6 C1 N1 N2 -178.84(17)
C2 C1 N1 N2 0.4(3)
C1 N1 N2 C7 179.93(14)
C8 C7 N2 N1 178.86(16)
C12 C7 N2 N1 -0.1(3)

loop_
_cod_related_entry_id
_cod_related_entry_database
_cod_related_entry_code
1 ChemSpider 21179841
